data_7043455
loop_
_publ_author_name
'Geng, Fu-Juan'
'Wu, De-Hong'
'Zhou, Lin'
'Shi, Ping-Ping'
'Li, Peng-fei'
'Gao, Jixing'
'Zheng, Xuan'
'Fu, Da-Wei'
'Ye, Qiong'

_publ_section_title
;
 Photoluminescent-dielectric duple switch in a perovskite-type
 high-temperature phase transition compound: [(CH3)3PCH2OCH3][PbBr3]
;
_journal_name_full 'Dalton Trans.'
_journal_paper_doi 10.1039/C7DT01780D
_journal_year 2017
_chemical_formula_moiety '(C5 O P), Br3 Pb1'
_chemical_formula_sum 'C5 Br3 O P Pb'
_chemical_formula_weight 553.94
_space_group_crystal_system monoclinic
_space_group_IT_number 15
_space_group_name_Hall '-C 2yc'
_space_group_name_H-M_alt 'C 1 2/c 1'
_symmetry_space_group_name_Hall '-C 2yc'
_symmetry_space_group_name_H-M 'C 1 2/c 1'
_audit_creation_method SHELXL-2014/7
_audit_update_record
;
2017-06-26 deposited with the CCDC.
2017-06-27 downloaded from the CCDC.
;
_cell_angle_alpha 90
_cell_angle_beta 90.0340(12)
_cell_angle_gamma 90
_cell_formula_units_Z 4
_cell_length_a 10.27(3)
_cell_length_b 17.79(5)
_cell_length_c 7.95(2)
_cell_measurement_reflns_used 1018
_cell_measurement_temperature 418(2)
_cell_measurement_theta_max 27.3891
_cell_measurement_theta_min 2.2891
_cell_volume 1452(7)
_computing_cell_refinement 'CrystalClear (Rigaku Inc.,2008)'
_computing_data_collection 'CrystalClear (Rigaku Inc.,2008)'
_computing_data_reduction 'CrystalClear (Rigaku Inc.,2008)'
_computing_molecular_graphics 'SHELXL-V (Sheldrick, 2014)'
_computing_publication_material Solid
_computing_structure_refinement 'SHELXL-2014/7 (Sheldrick, 2014)'
_computing_structure_solution 'SHELXL-2014/7 (Sheldrick, 2014)'
_diffrn_ambient_temperature 418(2)
_diffrn_measured_fraction_theta_full 0.999
_diffrn_measured_fraction_theta_max 0.999
_diffrn_measurement_device_type 'Saturn724+ (4x4 bin mode)'
_diffrn_measurement_method CCD_Profile_fitting
_diffrn_radiation_type MoK\a
_diffrn_radiation_wavelength 0.71073
_diffrn_reflns_av_R_equivalents 0.1126
_diffrn_reflns_av_unetI/netI 0.1074
_diffrn_reflns_Laue_measured_fraction_full 0.999
_diffrn_reflns_Laue_measured_fraction_max 0.999
_diffrn_reflns_limit_h_max 12
_diffrn_reflns_limit_h_min -10
_diffrn_reflns_limit_k_max 21
_diffrn_reflns_limit_k_min -18
_diffrn_reflns_limit_l_max 9
_diffrn_reflns_limit_l_min -9
_diffrn_reflns_number 1285
_diffrn_reflns_point_group_measured_fraction_full 0.999
_diffrn_reflns_point_group_measured_fraction_max 0.999
_diffrn_reflns_theta_full 24.927
_diffrn_reflns_theta_max 27.3891
_diffrn_reflns_theta_min 2.2891
_diffrn_source 'fine-focus sealed tube'
_exptl_absorpt_coefficient_mu 19.939
_exptl_absorpt_correction_T_max 1.0000
_exptl_absorpt_correction_T_min 0.4006
_exptl_absorpt_correction_type multi-scan
_exptl_crystal_colour colorless
_exptl_crystal_density_diffrn 2.533
_exptl_crystal_description Prism
_exptl_crystal_F_000 960
_exptl_crystal_size_max 0.2000
_exptl_crystal_size_mid 0.2000
_exptl_crystal_size_min 0.2000
_refine_diff_density_max 5.141
_refine_diff_density_min -3.978
_refine_diff_density_rms 0.445
_refine_ls_extinction_method none
_refine_ls_goodness_of_fit_ref 1.713
_refine_ls_hydrogen_treatment undef
_refine_ls_matrix_type full
_refine_ls_number_parameters 74
_refine_ls_number_reflns 1285
_refine_ls_number_restraints 101
_refine_ls_restrained_S_all 1.849
_refine_ls_R_factor_all 0.3454
_refine_ls_R_factor_gt 0.2261
_refine_ls_shift/su_max 0.000
_refine_ls_shift/su_mean 0.000
_refine_ls_structure_factor_coef Fsqd
_refine_ls_weighting_details 'w=1/[\s^2^(Fo^2^)+(0.2000P)^2^] where P=(Fo^2^+2Fc^2^)/3'
_refine_ls_weighting_scheme calc
_refine_ls_wR_factor_gt 0.5483
_refine_ls_wR_factor_ref 0.5998
_reflns_Friedel_coverage 0.000
_reflns_number_gt 530
_reflns_number_total 1285
_reflns_threshold_expression 'I > 2\s(I)'
_cod_data_source_file c7dt01780d2.cif
_cod_data_source_block 2C
_cod_depositor_comments
;
The following automatic conversions were performed:

'_exptl_absorpt_correction_type' value 'Multi-scan' changed to
'multi-scan' according to
/home/data/users/saulius/crontab/automatic-downloads/rss-feeds/RSC/lib/dictionaries/cif_core.dic
dictionary named 'cif_core.dic' version 2.4.2 from 2011-04-26.

Automatic conversion script
Id: cif_fix_values 4973 2017-02-22 13:04:09Z antanas 
;
_cod_database_code 7043455
_shelx_shelxl_version_number 2014/7
_shelx_space_group_comment
;
The symmetry employed for this shelxl refinement is uniquely defined
by the following loop, which should always be used as a source of
symmetry information in preference to the above space-group names.
They are only intended as comments.
;

loop_
_space_group_symop_operation_xyz
'x, y, z'
'-x, y, -z+1/2'
'x+1/2, y+1/2, z'
'-x+1/2, y+1/2, -z+1/2'
'-x, -y, -z'
'x, -y, z-1/2'
'-x+1/2, -y+1/2, -z'
'x+1/2, -y+1/2, z-1/2'

loop_
_atom_site_label
_atom_site_type_symbol
_atom_site_fract_x
_atom_site_fract_y
_atom_site_fract_z
_atom_site_U_iso_or_equiv
_atom_site_adp_type
_atom_site_occupancy
_atom_site_site_symmetry_order
_atom_site_calc_flag
_atom_site_refinement_flags_posn
_atom_site_refinement_flags_adp
_atom_site_refinement_flags_occupancy
Pb1 Pb 0.5000 0.5000 0.0000 0.144(3) Uani 1 2 d S U P
Br2 Br 0.5000 0.3675(7) 0.2500 0.199(6) Uani 1 2 d S TU P
Br1 Br 0.3052(7) 0.5632(4) 0.2488(9) 0.144(3) Uani 1 1 d . U .
P1 P -0.015(6) 0.328(4) 0.509(4) 0.52(6) Uani 0.5 1 d D U P
C4 C -0.004(8) 0.396(4) 0.430(3) 0.52(6) Uani 0.5 1 d D U P
C2 C 0.110(7) 0.306(6) 0.548(8) 0.52(6) Uani 0.5 1 d D U P
C1 C -0.060(9) 0.278(5) 0.390(10) 0.52(6) Uani 0.5 1 d D U P
C3 C -0.088(9) 0.331(7) 0.639(6) 0.52(6) Uani 0.5 1 d D U P
O1 O 0.0000 0.371(6) 0.2500 0.52(6) Uani 1 2 d DS TU P
C5 C 0.118(6) 0.323(7) 0.273(8) 0.52(6) Uani 0.5 1 d D U P

loop_
_atom_site_aniso_label
_atom_site_aniso_U_11
_atom_site_aniso_U_22
_atom_site_aniso_U_33
_atom_site_aniso_U_23
_atom_site_aniso_U_13
_atom_site_aniso_U_12
Pb1 0.145(4) 0.170(4) 0.117(3) 0.0012(18) -0.009(2) 0.006(2)
Br2 0.282(16) 0.132(8) 0.183(10) 0.000 -0.002(11) 0.000
Br1 0.145(4) 0.170(4) 0.117(3) 0.0012(18) -0.009(2) 0.006(2)
P1 0.51(8) 0.52(8) 0.54(7) 0.00(2) -0.01(5) -0.01(4)
C4 0.50(8) 0.52(8) 0.54(7) -0.003(19) -0.01(6) 0.00(3)
C2 0.51(8) 0.52(10) 0.54(7) 0.00(6) -0.01(6) -0.01(6)
C1 0.51(8) 0.52(8) 0.54(7) 0.00(3) -0.01(6) -0.01(4)
C3 0.51(9) 0.52(10) 0.54(7) -0.01(4) -0.01(6) -0.02(7)
O1 0.50(8) 0.52(8) 0.54(7) 0.000 -0.01(6) 0.000
C5 0.50(8) 0.51(9) 0.54(7) 0.00(3) -0.01(6) 0.00(2)

loop_
_atom_type_symbol
_atom_type_description
_atom_type_scat_dispersion_real
_atom_type_scat_dispersion_imag
_atom_type_scat_source
C C 0.0033 0.0016 'International Tables Vol C Tables 4.2.6.8 and 6.1.1.4'
O O 0.0106 0.0060 'International Tables Vol C Tables 4.2.6.8 and 6.1.1.4'
P P 0.1023 0.0942 'International Tables Vol C Tables 4.2.6.8 and 6.1.1.4'
Br Br -0.2901 2.4595 'International Tables Vol C Tables 4.2.6.8 and 6.1.1.4'
Pb Pb -3.3944 10.1111 'International Tables Vol C Tables 4.2.6.8 and 6.1.1.4'

loop_
_geom_angle_atom_site_label_1
_geom_angle_atom_site_label_2
_geom_angle_atom_site_label_3
_geom_angle
_geom_angle_site_symmetry_1
_geom_angle_site_symmetry_3
Br1 Pb1 Br1 180.0 . 5_665
Br1 Pb1 Br1 97.5(3) . 6_565
Br1 Pb1 Br1 82.5(3) 5_665 6_565
Br1 Pb1 Br1 82.5(3) . 2_655
Br1 Pb1 Br1 97.5(3) 5_665 2_655
Br1 Pb1 Br1 180.0 6_565 2_655
Br1 Pb1 Br2 97.9(2) . 5_665
Br1 Pb1 Br2 82.1(2) 5_665 5_665
Br1 Pb1 Br2 81.9(2) 6_565 5_665
Br1 Pb1 Br2 98.1(2) 2_655 5_665
Br1 Pb1 Br2 82.1(2) . .
Br1 Pb1 Br2 97.9(2) 5_665 .
Br1 Pb1 Br2 98.1(2) 6_565 .
Br1 Pb1 Br2 81.9(2) 2_655 .
Br2 Pb1 Br2 180.0 5_665 .
Pb1 Br2 Pb1 80.2(3) 2_655 .
Pb1 Br1 Pb1 81.8(3) . 2_655
C3 P1 C2 112.2(13) . .
C3 P1 C1 112.3(13) . .
C2 P1 C1 106.5(12) . .
C3 P1 C4 112.3(13) . .
C2 P1 C4 106.5(12) . .
C1 P1 C4 106.6(12) . .
C3 P1 C5 119(3) . 2
C2 P1 C5 126(4) . 2
C1 P1 C5 38(4) . 2
C4 P1 C5 70(3) . 2
C3 P1 O1 141.4(14) . .
C2 P1 O1 104.3(10) . .
C1 P1 O1 66.8(17) . .
C4 P1 O1 42.2(9) . .
C5 P1 O1 36.7(12) 2 .
C3 P1 C5 179.9(17) . .
C2 P1 C5 67.7(7) . .
C1 P1 C5 67.7(7) . .
C4 P1 C5 67.7(7) . .
C5 P1 C5 61(3) 2 .
O1 P1 C5 38.7(6) . .
P1 C4 O1 99.8(13) . .
C5 C1 P1 111(5) 2 .
C5 O1 C5 110(8) 2 .
C5 O1 C4 106(4) 2 .
C5 O1 C4 94.4(12) . .
C5 O1 C4 94.4(12) 2 2
C5 O1 C4 106(4) . 2
C4 O1 C4 145(5) . 2
C5 O1 P1 74.9(8) 2 2
C5 O1 P1 82(4) . 2
C4 O1 P1 176(4) . 2
C4 O1 P1 38.0(7) 2 2
C5 O1 P1 82(4) 2 .
C5 O1 P1 74.9(8) . .
C4 O1 P1 38.0(7) . .
C4 O1 P1 176(4) 2 .
P1 O1 P1 139(5) 2 .
C1 C5 O1 83(5) 2 .
C1 C5 P1 31.0(14) 2 2
O1 C5 P1 61(3) . 2
C1 C5 C5 61(4) 2 2
O1 C5 C5 35(4) . 2
P1 C5 C5 56(2) 2 2
C1 C5 P1 117(8) 2 .
O1 C5 P1 66.4(6) . .
P1 C5 P1 118(2) 2 .
C5 C5 P1 62.6(18) 2 .

loop_
_geom_bond_atom_site_label_1
_geom_bond_atom_site_label_2
_geom_bond_distance
_geom_bond_site_symmetry_2
Pb1 Br1 3.030(8) .
Pb1 Br1 3.030(8) 5_665
Pb1 Br1 3.041(9) 6_565
Pb1 Br1 3.041(9) 2_655
Pb1 Br2 3.083(11) 5_665
Pb1 Br2 3.083(11) .
Br2 Pb1 3.083(11) 2_655
Br1 Pb1 3.041(9) 2_655
P1 C3 1.281(16) .
P1 C2 1.375(18) .
P1 C1 1.373(18) .
P1 C4 1.373(18) .
P1 C5 2.49(9) 2
P1 O1 2.200(7) .
P1 C5 2.319(17) .
C4 O1 1.50(2) .
C1 C5 1.64(15) 2
O1 C5 1.50(2) 2
O1 C5 1.50(2) .
O1 C4 1.50(2) 2
O1 P1 2.200(7) 2
C5 C1 1.64(15) 2
C5 P1 2.49(9) 2
C5 C5 2.46(13) 2
